data_7221876
loop_
_publ_author_name
'Wan, Jie-Ping'
'Zhou, Youyi'
'Liu, Yunyun'
'Sheng, Shouri'

_publ_section_title
;
 Metal-free oxidative carbonylation on enaminone C&#xE001;C bond for the
 cascade synthesis of benzothiazole-containing vicinal diketones
;
_journal_issue 2
_journal_name_full 'Green Chem.'
_journal_page_first 402
_journal_paper_doi 10.1039/C5GC01821H
_journal_volume 18
_journal_year 2016
_chemical_formula_moiety 'C19 H11 N O2 S'
_chemical_formula_sum 'C19 H11 N O2 S'
_chemical_formula_weight 317.35
_chemical_name_systematic
; 
 ? 
;
_space_group_IT_number 14
_symmetry_cell_setting monoclinic
_symmetry_space_group_name_Hall '-P 2ybc'
_symmetry_space_group_name_H-M 'P 1 21/c 1'
_atom_sites_solution_hydrogens geom
_atom_sites_solution_primary direct
_atom_sites_solution_secondary difmap
_audit_creation_method SHELXL-97
_audit_update_record
;
2015-07-23 deposited with the CCDC.
2015-08-25 downloaded from the CCDC.
;
_cell_angle_alpha 90.00
_cell_angle_beta 93.08(3)
_cell_angle_gamma 90.00
_cell_formula_units_Z 4
_cell_length_a 12.242(2)
_cell_length_b 11.566(2)
_cell_length_c 10.526(2)
_cell_measurement_reflns_used 9100
_cell_measurement_temperature 295(2)
_cell_measurement_theta_max 27.5
_cell_measurement_theta_min 3.1
_cell_volume 1488.2(5)
_computing_cell_refinement RAPID-AUTO
_computing_data_collection 'RAPID-AUTO (Rigaku, 1998)'
_computing_data_reduction 'CrystalStructure (Rigaku/MSC, 2004)'
_computing_molecular_graphics SHELXL-97
_computing_publication_material SHELXL-97
_computing_structure_refinement 'SHELXL-97 (Sheldrick, 1997)'
_computing_structure_solution 'SHELXS-97 (Sheldrick, 1990)'
_diffrn_ambient_temperature 295(2)
_diffrn_measured_fraction_theta_full 0.998
_diffrn_measured_fraction_theta_max 0.998
_diffrn_measurement_device_type 'Rigaku R-AXIS RAPID'
_diffrn_measurement_method '\w scans'
_diffrn_radiation_monochromator graphite
_diffrn_radiation_source 'fine-focus sealed tube'
_diffrn_radiation_type MoK\a
_diffrn_radiation_wavelength 0.71073
_diffrn_reflns_av_R_equivalents 0.0440
_diffrn_reflns_av_sigmaI/netI 0.0378
_diffrn_reflns_limit_h_max 14
_diffrn_reflns_limit_h_min -14
_diffrn_reflns_limit_k_max 13
_diffrn_reflns_limit_k_min -13
_diffrn_reflns_limit_l_max 12
_diffrn_reflns_limit_l_min -12
_diffrn_reflns_number 11840
_diffrn_reflns_theta_full 25.34
_diffrn_reflns_theta_max 25.34
_diffrn_reflns_theta_min 3.05
_diffrn_standards_decay_% 0
_diffrn_standards_number image
_exptl_absorpt_coefficient_mu 0.226
_exptl_absorpt_correction_T_max 0.836
_exptl_absorpt_correction_T_min 0.725
_exptl_absorpt_correction_type multi-scan
_exptl_absorpt_process_details 'ABSCOR (Rigaku, 1995)'
_exptl_crystal_colour yellow
_exptl_crystal_density_diffrn 1.417
_exptl_crystal_density_method 'not measured'
_exptl_crystal_description block
_exptl_crystal_F_000 656
_exptl_crystal_size_max 0.45
_exptl_crystal_size_mid 0.42
_exptl_crystal_size_min 0.38
_refine_diff_density_max 0.164
_refine_diff_density_min -0.276
_refine_diff_density_rms 0.041
_refine_ls_extinction_method none
_refine_ls_goodness_of_fit_ref 1.138
_refine_ls_hydrogen_treatment constr
_refine_ls_matrix_type full
_refine_ls_number_parameters 208
_refine_ls_number_reflns 2719
_refine_ls_number_restraints 0
_refine_ls_restrained_S_all 1.138
_refine_ls_R_factor_all 0.0543
_refine_ls_R_factor_gt 0.0389
_refine_ls_shift/su_max 0.001
_refine_ls_shift/su_mean 0.000
_refine_ls_structure_factor_coef Fsqd
_refine_ls_weighting_details 'calc w=1/[\s^2^(Fo^2^)+(0.0488P)^2^+0.3027P] where P=(Fo^2^+2Fc^2^)/3'
_refine_ls_weighting_scheme calc
_refine_ls_wR_factor_gt 0.0961
_refine_ls_wR_factor_ref 0.1126
_reflns_number_gt 2083
_reflns_number_total 2719
_reflns_threshold_expression >2\s(I)
_cod_data_source_file c5gc01821h2.cif
_cod_data_source_block shx97
_cod_depositor_comments 'Adding full bibliography for 7221876.cif.'
_cod_original_cell_volume 1488.1(5)
_cod_original_sg_symbol_H-M 'P 21/c'
_cod_database_code 7221876

loop_
_symmetry_equiv_pos_as_xyz
'x, y, z'
'-x, y+1/2, -z+1/2'
'-x, -y, -z'
'x, -y-1/2, z-1/2'

loop_
_atom_site_label
_atom_site_type_symbol
_atom_site_fract_x
_atom_site_fract_y
_atom_site_fract_z
_atom_site_U_iso_or_equiv
_atom_site_adp_type
_atom_site_occupancy
_atom_site_symmetry_multiplicity
_atom_site_calc_flag
_atom_site_refinement_flags
S1 S 0.61831(4) 0.65075(4) 1.01969(5) 0.0571(2) Uani 1 1 d .
O1 O 0.69326(12) 0.44392(14) 0.63848(16) 0.0760(5) Uani 1 1 d .
O2 O 0.69825(14) 0.68436(13) 0.75567(16) 0.0735(5) Uani 1 1 d .
N1 N 0.68668(13) 0.44526(13) 0.96270(15) 0.0513(4) Uani 1 1 d .
C1 C 1.1130(2) 0.34028(18) 0.5604(2) 0.0638(6) Uani 1 1 d .
H1A H 1.1888 0.3371 0.5719 0.077 Uiso 1 1 calc R
C2 C 1.0624(2) 0.28436(18) 0.4611(2) 0.0724(7) Uani 1 1 d .
H2A H 1.1033 0.2431 0.4045 0.087 Uiso 1 1 calc R
C3 C 0.9489(2) 0.28861(18) 0.4437(2) 0.0695(7) Uani 1 1 d .
H3A H 0.9147 0.2491 0.3757 0.083 Uiso 1 1 calc R
C4 C 0.88622(19) 0.34958(16) 0.52445(19) 0.0571(5) Uani 1 1 d .
H4A H 0.8106 0.3519 0.5100 0.069 Uiso 1 1 calc R
C5 C 0.93613(16) 0.40906(15) 0.62984(17) 0.0464(4) Uani 1 1 d .
C6 C 1.05213(17) 0.40361(16) 0.64692(18) 0.0516(5) Uani 1 1 d .
C7 C 1.10555(18) 0.46358(19) 0.7488(2) 0.0603(5) Uani 1 1 d .
H7A H 1.1814 0.4593 0.7594 0.072 Uiso 1 1 calc R
C8 C 1.05000(17) 0.52727(19) 0.8318(2) 0.0584(5) Uani 1 1 d .
H8A H 1.0871 0.5657 0.8988 0.070 Uiso 1 1 calc R
C9 C 0.93633(16) 0.53452(17) 0.81556(17) 0.0510(5) Uani 1 1 d .
H9A H 0.8984 0.5790 0.8722 0.061 Uiso 1 1 calc R
C10 C 0.87834(15) 0.47796(15) 0.71847(17) 0.0449(4) Uani 1 1 d .
C11 C 0.75942(17) 0.49350(17) 0.71009(19) 0.0520(5) Uani 1 1 d .
C12 C 0.71007(16) 0.58630(18) 0.79463(19) 0.0530(5) Uani 1 1 d .
C13 C 0.67357(15) 0.55026(16) 0.91928(18) 0.0479(5) Uani 1 1 d .
C14 C 0.64994(15) 0.43859(16) 1.08446(19) 0.0497(5) Uani 1 1 d .
C15 C 0.65339(18) 0.33969(19) 1.1599(2) 0.0642(6) Uani 1 1 d .
H15A H 0.6797 0.2703 1.1289 0.077 Uiso 1 1 calc R
C16 C 0.61719(19) 0.3465(2) 1.2806(2) 0.0727(7) Uani 1 1 d .
H16A H 0.6197 0.2814 1.3325 0.087 Uiso 1 1 calc R
C17 C 0.57664(19) 0.4502(2) 1.3265(2) 0.0748(7) Uani 1 1 d .
H17A H 0.5521 0.4525 1.4085 0.090 Uiso 1 1 calc R
C18 C 0.57183(18) 0.5485(2) 1.2544(2) 0.0663(6) Uani 1 1 d .
H18A H 0.5443 0.6170 1.2861 0.080 Uiso 1 1 calc R
C19 C 0.60961(15) 0.54286(17) 1.13179(19) 0.0511(5) Uani 1 1 d .

loop_
_atom_site_aniso_label
_atom_site_aniso_U_11
_atom_site_aniso_U_22
_atom_site_aniso_U_33
_atom_site_aniso_U_23
_atom_site_aniso_U_13
_atom_site_aniso_U_12
S1 0.0610(4) 0.0480(3) 0.0627(4) -0.0071(2) 0.0065(2) 0.0069(2)
O1 0.0630(10) 0.0849(12) 0.0795(11) -0.0253(9) -0.0022(8) -0.0075(8)
O2 0.0945(12) 0.0527(9) 0.0740(11) 0.0110(8) 0.0107(8) 0.0125(8)
N1 0.0560(10) 0.0455(9) 0.0529(10) -0.0038(7) 0.0062(7) 0.0020(7)
C1 0.0782(15) 0.0488(12) 0.0662(14) 0.0076(11) 0.0210(12) 0.0124(10)
C2 0.105(2) 0.0451(12) 0.0705(16) 0.0019(11) 0.0326(14) 0.0114(12)
C3 0.114(2) 0.0449(12) 0.0505(13) -0.0089(10) 0.0150(12) -0.0094(12)
C4 0.0774(14) 0.0469(11) 0.0473(11) -0.0029(9) 0.0059(10) -0.0088(10)
C5 0.0648(12) 0.0340(9) 0.0408(10) 0.0061(8) 0.0072(8) -0.0024(8)
C6 0.0649(13) 0.0403(10) 0.0501(11) 0.0111(9) 0.0088(9) 0.0046(9)
C7 0.0553(12) 0.0642(13) 0.0612(13) 0.0074(11) 0.0000(10) 0.0020(10)
C8 0.0637(13) 0.0634(13) 0.0470(11) -0.0023(10) -0.0061(9) -0.0070(10)
C9 0.0628(12) 0.0502(11) 0.0402(10) -0.0018(8) 0.0040(9) -0.0004(9)
C10 0.0572(11) 0.0390(10) 0.0386(10) 0.0029(8) 0.0041(8) -0.0013(8)
C11 0.0610(12) 0.0480(11) 0.0472(11) -0.0003(9) 0.0037(9) -0.0023(9)
C12 0.0532(11) 0.0499(12) 0.0557(12) 0.0001(10) -0.0002(9) -0.0005(9)
C13 0.0463(10) 0.0467(11) 0.0504(11) -0.0051(9) 0.0012(8) 0.0005(8)
C14 0.0461(10) 0.0516(11) 0.0513(11) -0.0032(9) 0.0027(8) -0.0016(8)
C15 0.0693(14) 0.0590(13) 0.0646(14) 0.0038(11) 0.0064(11) 0.0019(11)
C16 0.0722(15) 0.0820(17) 0.0641(15) 0.0161(13) 0.0057(12) -0.0037(13)
C17 0.0697(15) 0.102(2) 0.0532(13) 0.0005(14) 0.0122(11) -0.0001(14)
C18 0.0605(13) 0.0792(16) 0.0601(14) -0.0111(12) 0.0108(10) 0.0062(11)
C19 0.0440(10) 0.0575(12) 0.0518(11) -0.0071(9) 0.0032(8) -0.0006(8)

loop_
_atom_type_symbol
_atom_type_description
_atom_type_scat_dispersion_real
_atom_type_scat_dispersion_imag
_atom_type_scat_source
C C 0.0033 0.0016 'International Tables Vol C Tables 4.2.6.8 and 6.1.1.4'
H H 0.0000 0.0000 'International Tables Vol C Tables 4.2.6.8 and 6.1.1.4'
N N 0.0061 0.0033 'International Tables Vol C Tables 4.2.6.8 and 6.1.1.4'
O O 0.0106 0.0060 'International Tables Vol C Tables 4.2.6.8 and 6.1.1.4'
S S 0.1246 0.1234 'International Tables Vol C Tables 4.2.6.8 and 6.1.1.4'

loop_
_geom_angle_atom_site_label_1
_geom_angle_atom_site_label_2
_geom_angle_atom_site_label_3
_geom_angle
C19 S1 C13 88.43(9)
C13 N1 C14 109.67(16)
C2 C1 C6 120.8(2)
C2 C1 H1A 119.6
C6 C1 H1A 119.6
C1 C2 C3 119.8(2)
C1 C2 H2A 120.1
C3 C2 H2A 120.1
C4 C3 C2 121.7(2)
C4 C3 H3A 119.2
C2 C3 H3A 119.2
C3 C4 C5 120.2(2)
C3 C4 H4A 119.9
C5 C4 H4A 119.9
C4 C5 C6 117.59(18)
C4 C5 C10 124.73(19)
C6 C5 C10 117.65(17)
C7 C6 C1 120.5(2)
C7 C6 C5 119.57(18)
C1 C6 C5 119.9(2)
C8 C7 C6 122.1(2)
C8 C7 H7A 119.0
C6 C7 H7A 119.0
C7 C8 C9 119.07(19)
C7 C8 H8A 120.5
C9 C8 H8A 120.5
C10 C9 C8 122.22(18)
C10 C9 H9A 118.9
C8 C9 H9A 118.9
C9 C10 C5 119.43(18)
C9 C10 C11 117.20(17)
C5 C10 C11 123.36(17)
O1 C11 C10 127.17(19)
O1 C11 C12 114.66(18)
C10 C11 C12 118.09(17)
O2 C12 C13 122.09(19)
O2 C12 C11 120.04(19)
C13 C12 C11 117.80(17)
N1 C13 C12 122.65(17)
N1 C13 S1 117.09(15)
C12 C13 S1 120.13(15)
N1 C14 C15 124.95(18)
N1 C14 C19 114.76(17)
C15 C14 C19 120.26(19)
C16 C15 C14 118.7(2)
C16 C15 H15A 120.7
C14 C15 H15A 120.7
C15 C16 C17 120.6(2)
C15 C16 H16A 119.7
C17 C16 H16A 119.7
C18 C17 C16 122.0(2)
C18 C17 H17A 119.0
C16 C17 H17A 119.0
C17 C18 C19 117.9(2)
C17 C18 H18A 121.1
C19 C18 H18A 121.1
C18 C19 C14 120.6(2)
C18 C19 S1 129.38(17)
C14 C19 S1 110.04(15)

loop_
_geom_bond_atom_site_label_1
_geom_bond_atom_site_label_2
_geom_bond_distance
S1 C19 1.725(2)
S1 C13 1.7327(19)
O1 C11 1.220(2)
O2 C12 1.212(2)
N1 C13 1.304(2)
N1 C14 1.383(3)
C1 C2 1.350(3)
C1 C6 1.412(3)
C1 H1A 0.9300
C2 C3 1.393(3)
C2 H2A 0.9300
C3 C4 1.370(3)
C3 H3A 0.9300
C4 C5 1.416(3)
C4 H4A 0.9300
C5 C6 1.423(3)
C5 C10 1.441(2)
C6 C7 1.409(3)
C7 C8 1.354(3)
C7 H7A 0.9300
C8 C9 1.395(3)
C8 H8A 0.9300
C9 C10 1.378(3)
C9 H9A 0.9300
C10 C11 1.465(3)
C11 C12 1.538(3)
C12 C13 1.469(3)
C14 C15 1.392(3)
C14 C19 1.405(3)
C15 C16 1.371(3)
C15 H15A 0.9300
C16 C17 1.393(3)
C16 H16A 0.9300
C17 C18 1.366(3)
C17 H17A 0.9300
C18 C19 1.396(3)
C18 H18A 0.9300

loop_
_geom_torsion_atom_site_label_1
_geom_torsion_atom_site_label_2
_geom_torsion_atom_site_label_3
_geom_torsion_atom_site_label_4
_geom_torsion
C6 C1 C2 C3 -0.2(3)
C1 C2 C3 C4 0.7(3)
C2 C3 C4 C5 -0.9(3)
C3 C4 C5 C6 0.6(3)
C3 C4 C5 C10 178.34(18)
C2 C1 C6 C7 -178.77(19)
C2 C1 C6 C5 -0.1(3)
C4 C5 C6 C7 178.59(17)
C10 C5 C6 C7 0.7(3)
C4 C5 C6 C1 -0.1(3)
C10 C5 C6 C1 -178.01(17)
C1 C6 C7 C8 178.45(19)
C5 C6 C7 C8 -0.2(3)
C6 C7 C8 C9 -0.5(3)
C7 C8 C9 C10 0.7(3)
C8 C9 C10 C5 -0.2(3)
C8 C9 C10 C11 -179.15(18)
C4 C5 C10 C9 -178.20(17)
C6 C5 C10 C9 -0.5(3)
C4 C5 C10 C11 0.6(3)
C6 C5 C10 C11 178.39(17)
C9 C10 C11 O1 -173.5(2)
C5 C10 C11 O1 7.7(3)
C9 C10 C11 C12 10.0(3)
C5 C10 C11 C12 -168.89(17)
O1 C11 C12 O2 -87.0(3)
C10 C11 C12 O2 90.0(2)
O1 C11 C12 C13 90.0(2)
C10 C11 C12 C13 -93.0(2)
C14 N1 C13 C12 176.77(17)
C14 N1 C13 S1 0.9(2)
O2 C12 C13 N1 -179.40(19)
C11 C12 C13 N1 3.7(3)
O2 C12 C13 S1 -3.6(3)
C11 C12 C13 S1 179.45(14)
C19 S1 C13 N1 -0.69(16)
C19 S1 C13 C12 -176.71(16)
C13 N1 C14 C15 -178.91(19)
C13 N1 C14 C19 -0.6(2)
N1 C14 C15 C16 177.9(2)
C19 C14 C15 C16 -0.3(3)
C14 C15 C16 C17 0.7(4)
C15 C16 C17 C18 -0.4(4)
C16 C17 C18 C19 -0.3(4)
C17 C18 C19 C14 0.7(3)
C17 C18 C19 S1 -178.03(17)
N1 C14 C19 C18 -178.83(18)
C15 C14 C19 C18 -0.4(3)
N1 C14 C19 S1 0.1(2)
C15 C14 C19 S1 178.51(16)
C13 S1 C19 C18 179.1(2)
C13 S1 C19 C14 0.28(15)
